data_2010621
loop_
_publ_author_name
'Camus, Fabrice'
'Norberg, Bernadette'
'Legrand, Anne'
'Rigo, Benoit'
'Durant, Fran\,cois'
'Wouters, Johan'

_publ_section_title
;
 Structural analysis of pyrrolidinones
;
_journal_issue 2
_journal_name_full 'Acta Crystallographica Section C'
_journal_page_first 193
_journal_page_last 196
_journal_paper_doi 10.1107/S0108270199013037
_journal_volume 56
_journal_year 2000
_chemical_formula_sum 'C28 H30 N O8'
_chemical_formula_weight 508.55
_chemical_name_systematic
;
 methyl N-[naphtyl-(3,4,5-trimethoxyphenyl)-methyl]pyroglutamate
;
_space_group_IT_number 2
_symmetry_cell_setting triclinic
_symmetry_space_group_name_Hall '-P 1'
_symmetry_space_group_name_H-M 'P -1'
_audit_creation_method SHELXL-97
_cell_angle_alpha 89.292(7)
_cell_angle_beta 73.923(5)
_cell_angle_gamma 66.722(7)
_cell_formula_units_Z 2
_cell_length_a 9.1900(10)
_cell_length_b 11.3330(10)
_cell_length_c 14.7560(10)
_cell_measurement_reflns_used 25
_cell_measurement_temperature 293(2)
_cell_measurement_theta_max 42
_cell_measurement_theta_min 30
_cell_volume 1348.3(2)
_computing_cell_refinement 'CAD-4 EXPRESS'
_computing_data_collection 'CAD-4 EXPRESS (Enraf-Nonius, 1992)'
_computing_data_reduction 'HELENA (Spek, 1997)'
_computing_molecular_graphics 'PLATON (Spek, 1990)'
_computing_publication_material SHELXL97
_computing_structure_refinement 'SHELXL97 (Sheldrick, 1997)'
_computing_structure_solution 'SIR92 (Altomare et al., 1993)'
_diffrn_ambient_temperature 293(2)
_diffrn_measured_fraction_theta_full .997
_diffrn_measured_fraction_theta_max .997
_diffrn_measurement_device_type 'Enraf-Nonius CAD4'
_diffrn_measurement_method \q/2\q
_diffrn_radiation_monochromator graphite
_diffrn_radiation_source 'fine-focus sealed tube'
_diffrn_radiation_type CuK\a
_diffrn_radiation_wavelength 1.54178
_diffrn_reflns_av_R_equivalents .0078
_diffrn_reflns_av_sigmaI/netI .0096
_diffrn_reflns_limit_h_max 11
_diffrn_reflns_limit_h_min 0
_diffrn_reflns_limit_k_max 13
_diffrn_reflns_limit_k_min -12
_diffrn_reflns_limit_l_max 18
_diffrn_reflns_limit_l_min -17
_diffrn_reflns_number 5621
_diffrn_reflns_theta_full 71.96
_diffrn_reflns_theta_max 71.96
_diffrn_reflns_theta_min 3.14
_diffrn_standards_decay_% 8
_diffrn_standards_interval_count 200
_diffrn_standards_interval_time '60 min'
_diffrn_standards_number 3
_exptl_absorpt_coefficient_mu .763
_exptl_absorpt_correction_T_max .8035
_exptl_absorpt_correction_T_min .7501
_exptl_absorpt_correction_type psi-scan
_exptl_absorpt_process_details '(North et al., 1968)'
_exptl_crystal_colour colourless
_exptl_crystal_density_diffrn 1.253
_exptl_crystal_density_method 'not measured'
_exptl_crystal_description prism
_exptl_crystal_F_000 538
_exptl_crystal_size_max .40
_exptl_crystal_size_mid .30
_exptl_crystal_size_min .30
_refine_diff_density_max .354
_refine_diff_density_min -.600
_refine_ls_extinction_coef .0127(15)
_refine_ls_extinction_method 'SHELXL97 (Sheldrick, 1997)'
_refine_ls_goodness_of_fit_ref 1.002
_refine_ls_hydrogen_treatment constr
_refine_ls_matrix_type full
_refine_ls_number_parameters 311
_refine_ls_number_reflns 5274
_refine_ls_number_restraints 0
_refine_ls_restrained_S_all 1.002
_refine_ls_R_factor_all .0669
_refine_ls_R_factor_gt .0652
_refine_ls_shift/su_max .002
_refine_ls_shift/su_mean .000
_refine_ls_structure_factor_coef Fsqd
_refine_ls_weighting_details 'w = 1/[\s^2^(Fo^2^)+(0.1495P)^2^+0.3694P] where P=(Fo^2^+2Fc^2^)/3'
_refine_ls_weighting_scheme calc
_refine_ls_wR_factor_ref .2098
_reflns_number_gt 4947
_reflns_number_total 5274
_reflns_threshold_expression I>2\s(I)
_cod_data_source_file gs1054.cif
_cod_data_source_block II
_cod_depositor_comments
;
The following automatic conversions were performed:

'_refine_ls_weighting_scheme' value 'calc w =
1/[\s^2^(Fo^2^)+(0.1495P)^2^+0.3694P] where P=(Fo^2^+2Fc^2^)/3' was
changed to 'calc'. New tag '_refine_ls_weighting_details' was
created. The value of the new tag was set to 'w =
1/[\s^2^(Fo^2^)+(0.1495P)^2^+0.3694P] where P=(Fo^2^+2Fc^2^)/3'.

Automatic conversion script
Id: cif_fix_values 3143 2015-03-26 13:38:13Z robertas 
;
_cod_original_formula_sum 'C26 H27 N O6 ,0.5(C4 H6 O4) '
_cod_database_code 2010621
_cod_database_fobs_code 2010621

loop_
_symmetry_equiv_pos_as_xyz
'x, y, z'
'-x, -y, -z'

loop_
_atom_site_label
_atom_site_fract_x
_atom_site_fract_y
_atom_site_fract_z
_atom_site_U_iso_or_equiv
_atom_site_adp_type
_atom_site_calc_flag
_atom_site_refinement_flags
_atom_site_occupancy
_atom_site_disorder_assembly
_atom_site_disorder_group
_atom_site_type_symbol
C1 .5886(2) .27411(15) .31654(11) .0386(4) Uani d . 1 . . C
H1 .6833 .2977 .2942 .046 Uiso calc R 1 . . H
C2 .6384(2) .16590(15) .37973(11) .0384(4) Uani d . 1 . . C
C3 .7774(2) .05361(16) .33777(12) .0453(4) Uani d . 1 . . C
H3 .8319 .0448 .2733 .054 Uiso calc R 1 . . H
C4 .8348(2) -.04567(16) .39234(13) .0464(4) Uani d . 1 . . C
C5 .7514(2) -.03328(16) .48855(13) .0440(4) Uani d . 1 . . C
C6 .6137(2) .07988(16) .52988(12) .0435(4) Uani d . 1 . . C
C7 .5564(2) .18019(15) .47546(12) .0411(4) Uani d . 1 . . C
H7 .4641 .2558 .5034 .049 Uiso calc R 1 . . H
C8 .5602(2) .23088(16) .22820(12) .0432(4) Uani d . 1 . . C
C9 .4870(3) .14584(19) .23293(14) .0536(5) Uani d . 1 . . C
H9 .4585 .1124 .2898 .064 Uiso calc R 1 . . H
C10 .4543(3) .1082(3) .15245(19) .0739(7) Uani d . 1 . . C
H10 .4026 .0516 .1566 .089 Uiso calc R 1 . . H
C11 .4990(4) .1553(3) .06841(18) .0847(9) Uani d . 1 . . C
H11 .4784 .1292 .0155 .102 Uiso calc R 1 . . H
C12 .5748(3) .2419(2) .06010(14) .0714(7) Uani d . 1 . . C
C13 .6047(2) .28285(19) .14108(13) .0535(5) Uani d . 1 . . C
C14 .6742(3) .3758(2) .13209(17) .0685(6) Uani d . 1 . . C
H14 .6921 .4061 .1845 .082 Uiso calc R 1 . . H
C15 .7151(4) .4208(3) .0464(2) .0955(10) Uani d . 1 . . C
H15 .7609 .4814 .0415 .115 Uiso calc R 1 . . H
C16 .6898(5) .3785(4) -.0332(2) .1068(13) Uani d . 1 . . C
H16 .7199 .4097 -.0909 .128 Uiso calc R 1 . . H
C17 .6215(4) .2921(4) -.02692(17) .1017(12) Uani d . 1 . . C
H17 .6045 .2645 -.0807 .122 Uiso calc R 1 . . H
N18 .44802(16) .39130(12) .36730(10) .0380(3) Uani d . 1 . . N
C19 .4669(2) .49951(16) .38944(13) .0440(4) Uani d . 1 . . C
C20 .2972(2) .60317(17) .43823(15) .0524(5) Uani d . 1 . . C
H20A .2976 .6454 .4949 .063 Uiso calc R 1 . . H
H20B .2614 .6677 .3961 .063 Uiso calc R 1 . . H
C21 .1859(2) .53162(19) .46303(13) .0510(4) Uani d . 1 . . C
H21A .0766 .5840 .4576 .061 Uiso calc R 1 . . H
H21B .1750 .5075 .5271 .061 Uiso calc R 1 . . H
C22 .27548(19) .41026(15) .38917(11) .0395(4) Uani d . 1 . . C
H22 .2586 .3356 .4162 .047 Uiso calc R 1 . . H
O23 .9706(2) -.15873(13) .35836(11) .0663(4) Uani d . 1 . . O
C24 1.0636(4) -.1725(2) .26162(18) .0843(8) Uani d . 1 . . C
H24A .9971 -.1736 .2219 .126 Uiso calc R 1 . . H
H24B 1.1611 -.2520 .2477 .126 Uiso calc R 1 . . H
H24C 1.0954 -.1013 .2499 .126 Uiso calc R 1 . . H
O25 .80486(18) -.13426(12) .54138(10) .0532(4) Uani d . 1 . . O
C26 .9158(3) -.1240(2) .58771(18) .0651(6) Uani d . 1 . . C
H26A 1.0108 -.1211 .5415 .098 Uiso calc R 1 . . H
H26B .9508 -.1976 .6220 .098 Uiso calc R 1 . . H
H26C .8612 -.0465 .6311 .098 Uiso calc R 1 . . H
O27 .54268(19) .08387(14) .62471(9) .0602(4) Uani d . 1 . . O
C28 .3996(3) .1962(2) .67110(16) .0715(7) Uani d . 1 . . C
H28A .4278 .2695 .6676 .107 Uiso calc R 1 . . H
H28B .3592 .1846 .7364 .107 Uiso calc R 1 . . H
H28C .3152 .2104 .6407 .107 Uiso calc R 1 . . H
O29 .60001(17) .50816(13) .37215(11) .0587(4) Uani d . 1 . . O
C30 .2108(2) .44251(16) .30357(12) .0430(4) Uani d . 1 . . C
O31 .09221(19) .40095(18) .30890(11) .0663(4) Uani d . 1 . . O
C32 .0102(4) .4348(5) .2364(2) .1062(12) Uani d . 1 . . C
H32A -.0313 .5266 .2342 .159 Uiso calc R 1 . . H
H32B -.0803 .4086 .2506 .159 Uiso calc R 1 . . H
H32C .0875 .3918 .1761 .159 Uiso calc R 1 . . H
O33 .25318(18) .50323(14) .24303(10) .0582(4) Uani d . 1 . . O
O41 .9701(4) .9573(3) .0268(2) .133 Uani d . 1 . . O
O42 .9245(6) .9144(5) -.0945(4) .193 Uani d . 1 . . O
C43 .9221(8) .8998(7) -.0188(6) .168 Uani d . 1 . . C
C44 .8624(11) .8072(9) .0284(6) .219 Uani d . 1 . . C
H44A .8314 .7662 -.0150 .329 Uiso calc R 1 . . H
H44B .7678 .8513 .0823 .329 Uiso calc R 1 . . H
H44C .9487 .7431 .0490 .329 Uiso calc R 1 . . H

loop_
_atom_site_aniso_label
_atom_site_aniso_U_11
_atom_site_aniso_U_22
_atom_site_aniso_U_33
_atom_site_aniso_U_12
_atom_site_aniso_U_13
_atom_site_aniso_U_23
C1 .0405(8) .0342(7) .0396(8) -.0140(6) -.0116(6) .0094(6)
C2 .0441(8) .0341(7) .0411(8) -.0171(6) -.0172(6) .0087(6)
C3 .0509(9) .0401(9) .0399(8) -.0123(7) -.0153(7) .0079(7)
C4 .0522(9) .0352(8) .0498(9) -.0125(7) -.0202(8) .0075(7)
C5 .0553(9) .0363(8) .0495(9) -.0225(7) -.0239(8) .0154(7)
C6 .0544(9) .0424(8) .0402(8) -.0255(7) -.0155(7) .0114(7)
C7 .0465(8) .0348(7) .0428(8) -.0167(6) -.0143(7) .0079(6)
C8 .0430(8) .0396(8) .0378(8) -.0078(6) -.0118(6) .0067(6)
C9 .0606(11) .0493(10) .0511(10) -.0194(8) -.0212(8) .0024(8)
C10 .0823(16) .0693(14) .0725(15) -.0233(12) -.0370(12) -.0080(11)
C11 .0878(17) .0887(18) .0573(14) -.0044(14) -.0372(12) -.0172(12)
C12 .0694(13) .0678(13) .0390(10) .0094(11) -.0141(9) -.0002(9)
C13 .0478(9) .0513(10) .0385(9) -.0009(8) -.0074(7) .0105(7)
C14 .0630(12) .0637(12) .0592(12) -.0151(10) -.0054(10) .0276(10)
C15 .0903(19) .0862(18) .0724(18) -.0173(15) .0035(14) .0406(15)
C16 .111(2) .096(2) .0517(15) .0014(19) .0032(14) .0337(15)
C17 .104(2) .100(2) .0382(11) .0164(18) -.0125(12) .0086(12)
N18 .0381(7) .0326(6) .0439(7) -.0143(5) -.0133(5) .0075(5)
C19 .0498(9) .0357(8) .0511(9) -.0190(7) -.0200(7) .0099(7)
C20 .0538(10) .0375(9) .0635(11) -.0137(7) -.0207(9) -.0005(7)
C21 .0468(9) .0523(10) .0467(9) -.0160(8) -.0091(7) -.0025(7)
C22 .0401(8) .0391(8) .0401(8) -.0179(6) -.0108(6) .0083(6)
O23 .0728(9) .0426(7) .0577(8) .0014(6) -.0174(7) .0098(6)
C24 .0926(18) .0547(12) .0579(13) .0090(12) -.0083(12) .0040(10)
O25 .0707(8) .0435(7) .0599(8) -.0291(6) -.0331(7) .0243(6)
C26 .0751(14) .0613(12) .0736(14) -.0292(11) -.0429(11) .0265(10)
O27 .0753(9) .0545(8) .0426(7) -.0242(7) -.0091(6) .0165(6)
C28 .0921(17) .0582(12) .0500(11) -.0320(12) .0023(11) .0061(9)
O29 .0527(7) .0494(7) .0829(10) -.0283(6) -.0222(7) .0087(7)
C30 .0391(8) .0430(8) .0428(8) -.0130(7) -.0115(6) .0050(7)
O31 .0584(8) .0976(12) .0616(9) -.0444(8) -.0275(7) .0185(8)
C32 .0859(19) .180(4) .0851(19) -.069(2) -.0539(17) .029(2)
O33 .0592(8) .0609(8) .0523(8) -.0214(7) -.0186(6) .0226(6)
O41 .133 .133 .133 -.054 -.039 .015
O42 .193 .193 .193 -.079 -.057 .021
C43 .168 .168 .168 -.068 -.050 .018
C44 .219 .219 .219 -.089 -.065 .024

loop_
_atom_type_symbol
_atom_type_description
_atom_type_scat_dispersion_real
_atom_type_scat_dispersion_imag
_atom_type_scat_source
C C .0181 .0091 'International Tables Vol C Tables 4.2.6.8 and 6.1.1.4'
H H .0000 .0000 'International Tables Vol C Tables 4.2.6.8 and 6.1.1.4'
N N .0311 .0180 'International Tables Vol C Tables 4.2.6.8 and 6.1.1.4'
O O .0492 .0322 'International Tables Vol C Tables 4.2.6.8 and 6.1.1.4'

loop_
_geom_angle_atom_site_label_1
_geom_angle_atom_site_label_2
_geom_angle_atom_site_label_3
_geom_angle_site_symmetry_3
_geom_angle
_geom_angle_publ_flag
N18 C1 C8 . 110.88(13) ?
N18 C1 C2 . 113.47(13) ?
C8 C1 C2 . 113.11(13) ?
N18 C1 H1 . 106.3 ?
C8 C1 H1 . 106.3 ?
C2 C1 H1 . 106.3 ?
C7 C2 C3 . 120.59(15) ?
C7 C2 C1 . 122.37(14) ?
C3 C2 C1 . 116.94(14) ?
C2 C3 C4 . 119.92(16) ?
C2 C3 H3 . 120.0 ?
C4 C3 H3 . 120.0 ?
O23 C4 C3 . 124.50(17) ?
O23 C4 C5 . 115.51(15) ?
C3 C4 C5 . 119.99(16) ?
O25 C5 C6 . 120.73(16) ?
O25 C5 C4 . 119.71(16) ?
C6 C5 C4 . 119.55(15) ?
O27 C6 C5 . 115.20(15) ?
O27 C6 C7 . 124.21(16) ?
C5 C6 C7 . 120.59(16) ?
C2 C7 C6 . 119.34(16) ?
C2 C7 H7 . 120.3 ?
C6 C7 H7 . 120.3 ?
C9 C8 C13 . 120.10(18) ?
C9 C8 C1 . 119.98(15) ?
C13 C8 C1 . 119.89(16) ?
C8 C9 C10 . 120.7(2) ?
C8 C9 H9 . 119.6 ?
C10 C9 H9 . 119.6 ?
C11 C10 C9 . 119.7(3) ?
C11 C10 H10 . 120.1 ?
C9 C10 H10 . 120.1 ?
C10 C11 C12 . 121.5(2) ?
C10 C11 H11 . 119.2 ?
C12 C11 H11 . 119.2 ?
C11 C12 C13 . 119.3(2) ?
C11 C12 C17 . 122.1(3) ?
C13 C12 C17 . 118.6(3) ?
C12 C13 C14 . 118.2(2) ?
C12 C13 C8 . 118.6(2) ?
C14 C13 C8 . 123.13(19) ?
C15 C14 C13 . 120.1(3) ?
C15 C14 H14 . 119.9 ?
C13 C14 H14 . 119.9 ?
C14 C15 C16 . 121.7(3) ?
C14 C15 H15 . 119.2 ?
C16 C15 H15 . 119.2 ?
C17 C16 C15 . 119.8(3) ?
C17 C16 H16 . 120.1 ?
C15 C16 H16 . 120.1 ?
C16 C17 C12 . 121.5(3) ?
C16 C17 H17 . 119.2 ?
C12 C17 H17 . 119.2 ?
C19 N18 C22 . 113.30(10) yes
C19 N18 C1 . 122.00(10) yes
C22 N18 C1 . 124.40(10) yes
O29 C19 N18 . 124.61(16) ?
O29 C19 C20 . 127.27(16) ?
N18 C19 C20 . 108.12(14) ?
C21 C20 C19 . 104.39(14) ?
C21 C20 H20A . 110.9 ?
C19 C20 H20A . 110.9 ?
C21 C20 H20B . 110.9 ?
C19 C20 H20B . 110.9 ?
H20A C20 H20B . 108.9 ?
C20 C21 C22 . 103.95(14) ?
C20 C21 H21A . 111.0 ?
C22 C21 H21A . 111.0 ?
C20 C21 H21B . 111.0 ?
C22 C21 H21B . 111.0 ?
H21A C21 H21B . 109.0 ?
N18 C22 C30 . 112.12(13) ?
N18 C22 C21 . 102.21(13) ?
C30 C22 C21 . 108.16(14) ?
N18 C22 H22 . 111.3 ?
C30 C22 H22 . 111.3 ?
C21 C22 H22 . 111.3 ?
C4 O23 C24 . 117.20(15) ?
O23 C24 H24A . 109.5 ?
O23 C24 H24B . 109.5 ?
H24A C24 H24B . 109.5 ?
O23 C24 H24C . 109.5 ?
H24A C24 H24C . 109.5 ?
H24B C24 H24C . 109.5 ?
C5 O25 C26 . 113.12(14) ?
O25 C26 H26A . 109.5 ?
O25 C26 H26B . 109.5 ?
H26A C26 H26B . 109.5 ?
O25 C26 H26C . 109.5 ?
H26A C26 H26C . 109.5 ?
H26B C26 H26C . 109.5 ?
C6 O27 C28 . 118.06(16) ?
O27 C28 H28A . 109.5 ?
O27 C28 H28B . 109.5 ?
H28A C28 H28B . 109.5 ?
O27 C28 H28C . 109.5 ?
H28A C28 H28C . 109.5 ?
H28B C28 H28C . 109.5 ?
O33 C30 O31 . 124.59(17) ?
O33 C30 C22 . 124.89(16) ?
O31 C30 C22 . 110.37(14) ?
C30 O31 C32 . 116.2(2) ?
O31 C32 H32A . 109.5 ?
O31 C32 H32B . 109.5 ?
H32A C32 H32B . 109.5 ?
O31 C32 H32C . 109.5 ?
H32A C32 H32C . 109.5 ?
H32B C32 H32C . 109.5 ?
C43 O41 O41 2_775 112.4(6) ?
O42 C43 O41 . 122.9(8) ?
O42 C43 C44 . 120.1(8) ?
O41 C43 C44 . 117.0(8) ?
C43 C44 H44A . 109.5 ?
C43 C44 H44B . 109.5 ?
H44A C44 H44B . 109.5 ?
C43 C44 H44C . 109.5 ?
H44A C44 H44C . 109.5 ?
H44B C44 H44C . 109.5 ?

loop_
_geom_bond_atom_site_label_1
_geom_bond_atom_site_label_2
_geom_bond_site_symmetry_2
_geom_bond_distance
_geom_bond_publ_flag
C1 N18 . 1.458(2) yes
C1 C8 . 1.521(2) yes
C1 C2 . 1.532(2) yes
C1 H1 . .9800 ?
C2 C7 . 1.381(2) ?
C2 C3 . 1.390(2) ?
C3 C4 . 1.392(2) ?
C3 H3 . .9300 ?
C4 O23 . 1.362(2) ?
C4 C5 . 1.393(3) ?
C5 O25 . 1.3800(19) ?
C5 C6 . 1.388(3) ?
C6 O27 . 1.363(2) ?
C6 C7 . 1.398(2) ?
C7 H7 . .9300 ?
C8 C9 . 1.368(3) ?
C8 C13 . 1.431(2) ?
C9 C10 . 1.412(3) ?
C9 H9 . .9300 ?
C10 C11 . 1.366(4) ?
C10 H10 . .9300 ?
C11 C12 . 1.398(4) ?
C11 H11 . .9300 ?
C12 C13 . 1.419(3) ?
C12 C17 . 1.423(4) ?
C13 C14 . 1.420(3) ?
C14 C15 . 1.369(3) ?
C14 H14 . .9300 ?
C15 C16 . 1.384(6) ?
C15 H15 . .9300 ?
C16 C17 . 1.346(6) ?
C16 H16 . .9300 ?
C17 H17 . .9300 ?
N18 C19 . 1.360(2) yes
N18 C22 . 1.454(2) yes
C19 O29 . 1.221(2) ?
C19 C20 . 1.510(2) yes
C20 C21 . 1.510(3) yes
C20 H20A . .9700 ?
C20 H20B . .9700 ?
C21 C22 . 1.550(2) yes
C21 H21A . .9700 ?
C21 H21B . .9700 ?
C22 C30 . 1.521(2) ?
C22 H22 . .9800 ?
O23 C24 . 1.420(3) ?
C24 H24A . .9600 ?
C24 H24B . .9600 ?
C24 H24C . .9600 ?
O25 C26 . 1.415(2) ?
C26 H26A . .9600 ?
C26 H26B . .9600 ?
C26 H26C . .9600 ?
O27 C28 . 1.421(3) ?
C28 H28A . .9600 ?
C28 H28B . .9600 ?
C28 H28C . .9600 ?
C30 O33 . 1.195(2) ?
C30 O31 . 1.332(2) ?
O31 C32 . 1.437(3) ?
C32 H32A . .9600 ?
C32 H32B . .9600 ?
C32 H32C . .9600 ?
O41 C43 . 1.214(7) ?
O41 O41 2_775 1.424(6) yes
O42 C43 . 1.123(8) ?
C43 C44 . 1.453(10) ?
C44 H44A . .9600 ?
C44 H44B . .9600 ?
C44 H44C . .9600 ?

loop_
_geom_torsion_atom_site_label_1
_geom_torsion_atom_site_label_2
_geom_torsion_atom_site_label_3
_geom_torsion_atom_site_label_4
_geom_torsion_site_symmetry_1
_geom_torsion
_geom_torsion_publ_flag
N18 C1 C2 C7 . -.1(2) ?
C8 C1 C2 C7 . -127.55(16) ?
N18 C1 C2 C3 . -176.42(14) ?
C8 C1 C2 C3 . 56.2(2) yes
C7 C2 C3 C4 . .1(3) ?
C1 C2 C3 C4 . 176.44(15) ?
C2 C3 C4 O23 . -179.27(17) ?
C2 C3 C4 C5 . 1.1(3) ?
O23 C4 C5 O25 . -2.5(2) ?
C3 C4 C5 O25 . 177.24(16) ?
O23 C4 C5 C6 . 178.61(16) ?
C3 C4 C5 C6 . -1.7(3) ?
O25 C5 C6 O27 . 2.4(2) ?
C4 C5 C6 O27 . -178.68(16) ?
O25 C5 C6 C7 . -177.73(15) ?
C4 C5 C6 C7 . 1.2(3) ?
C3 C2 C7 C6 . -.6(2) ?
C1 C2 C7 C6 . -176.75(14) ?
O27 C6 C7 C2 . 179.82(15) ?
C5 C6 C7 C2 . .0(3) ?
N18 C1 C8 C9 . -91.31(18) ?
C2 C1 C8 C9 . 37.5(2) ?
N18 C1 C8 C13 . 86.5(2) yes
C2 C1 C8 C13 . -144.78(15) ?
C13 C8 C9 C10 . .0(3) ?
C1 C8 C9 C10 . 177.73(18) ?
C8 C9 C10 C11 . 1.2(3) ?
C9 C10 C11 C12 . -.9(4) ?
C10 C11 C12 C13 . -.7(4) ?
C10 C11 C12 C17 . -179.8(2) ?
C11 C12 C13 C14 . -176.88(19) ?
C17 C12 C13 C14 . 2.3(3) ?
C11 C12 C13 C8 . 1.8(3) ?
C17 C12 C13 C8 . -179.02(18) ?
C9 C8 C13 C12 . -1.5(3) ?
C1 C8 C13 C12 . -179.24(15) ?
C9 C8 C13 C14 . 177.14(17) ?
C1 C8 C13 C14 . -.6(3) ?
C12 C13 C14 C15 . -1.8(3) ?
C8 C13 C14 C15 . 179.5(2) ?
C13 C14 C15 C16 . .3(4) ?
C14 C15 C16 C17 . .8(5) ?
C15 C16 C17 C12 . -.3(5) ?
C11 C12 C17 C16 . 177.9(3) ?
C13 C12 C17 C16 . -1.3(4) ?
C8 C1 N18 C19 . -125.41(16) ?
C2 C1 N18 C19 . 106.0(2) yes
C8 C1 N18 C22 . 47.08(19) ?
C2 C1 N18 C22 . -81.50(18) ?
C22 N18 C19 O29 . -175.49(16) ?
C1 N18 C19 O29 . -2.2(3) ?
C22 N18 C19 C20 . 4.72(19) ?
C1 N18 C19 C20 . 177.97(14) ?
O29 C19 C20 C21 . -165.94(19) ?
N18 C19 C20 C21 . 13.8(2) ?
C19 C20 C21 C22 . -25.43(19) ?
C19 N18 C22 C30 . 95.04(17) ?
C1 N18 C22 C30 . -78.03(18) ?
C19 N18 C22 C21 . -20.58(18) ?
C1 N18 C22 C21 . 166.36(14) ?
C20 C21 C22 N18 . 27.62(17) ?
C20 C21 C22 C30 . -90.84(16) ?
C3 C4 O23 C24 . 3.2(3) ?
C5 C4 O23 C24 . -177.1(2) yes
C6 C5 O25 C26 . -87.3(2) yes
C4 C5 O25 C26 . 93.7(2) ?
C5 C6 O27 C28 . -179.04(18) ?
C7 C6 O27 C28 . 1.1(3) yes
N18 C22 C30 O33 . -33.4(2) ?
C21 C22 C30 O33 . 78.6(2) ?
N18 C22 C30 O31 . 150.80(15) ?
C21 C22 C30 O31 . -97.26(17) ?
O33 C30 O31 C32 . -1.0(3) ?
C22 C30 O31 C32 . 174.9(2) ?
O41 O41 C43 O42 2_775 -.60(10) yes
O41 O41 C43 C44 2_775 178.4(5) yes
